data_1551703
loop_
_publ_author_name
'ANTHAL, Sumati'
'ROY, Rajiv'
'GUPTA, Vivek K.'
'BRAHMACHARI, Goutam'
'JASH, Shyamal K.'
'MANDAL, Lalan C.'

_publ_section_title
;
 Crystal Structure of
 3-(\b-D-glucopyranosyloxy)-5,7-dihydroxy-2-(4-hydroxy-3-methoxyphenyl)-4H-1-benzopyran-4-one
 trihydrate
;
_journal_name_full 'X-ray Structure Analysis Online'
_journal_page_first 15
_journal_paper_doi 10.2116/xraystruct.28.15
_journal_volume 28
_journal_year 2012
_chemical_formula_moiety 'C22 H26 O15'
_chemical_formula_sum 'C22 H26 O15'
_chemical_formula_weight 530.43
_chemical_melting_point 431.5(15)
_chemical_name_systematic
;
3-(beta-D-glucopyranosyloxy)-5,7-dihydroxy-2-
(4-hydroxy-3-methoxyphenyl)-4H-1-benzopyran-4-one

;
_space_group_IT_number 5
_space_group_name_Hall 'C 2y'
_space_group_name_H-M_alt 'C 1 2 1'
_symmetry_cell_setting monoclinic
_symmetry_space_group_name_Hall 'C 2y'
_symmetry_space_group_name_H-M 'C 1 2 1'
_atom_sites_solution_hydrogens geom
_atom_sites_solution_primary direct
_atom_sites_solution_secondary difmap
_audit_creation_method SHELXL-97
_cell_angle_alpha 90.00
_cell_angle_beta 107.489(4)
_cell_angle_gamma 90.00
_cell_formula_units_Z 4
_cell_length_a 24.2721(9)
_cell_length_b 11.6227(4)
_cell_length_c 9.3193(4)
_cell_measurement_reflns_used 7232
_cell_measurement_temperature 293(2)
_cell_measurement_theta_max 28.9990
_cell_measurement_theta_min 3.4077
_cell_volume 2507.51(18)
_computing_cell_refinement 'CrysAlisPro,Oxford Diff.Ltd,Ver 1.171.34.40'
_computing_data_collection 'CrysAlisPro,Oxford Diff.Ltd,Ver 1.171.34.40'
_computing_data_reduction 'CrysAlisPro,Oxford Diff.Ltd,Ver 1.171.34.40'
_computing_molecular_graphics 'ORTEP3 (Farrugia, 1997)'
_computing_publication_material 'PLATON(Spek,1999)& PARST(1995)'
_computing_structure_refinement 'SHELXL-97 (Sheldrick, 1997)'
_computing_structure_solution 'SHELXS-97 (Sheldrick, 1997)'
_diffrn_ambient_temperature 293(2)
_diffrn_measured_fraction_theta_full 0.994
_diffrn_measured_fraction_theta_max 0.994
_diffrn_measurement_device_type 'CCD area detector'
_diffrn_measurement_method 'omega scans'
_diffrn_radiation_monochromator graphite
_diffrn_radiation_source 'fine-focus sealed tube'
_diffrn_radiation_type MoK\a
_diffrn_radiation_wavelength 0.71073
_diffrn_reflns_av_R_equivalents 0.0330
_diffrn_reflns_av_sigmaI/netI 0.0327
_diffrn_reflns_limit_h_max 28
_diffrn_reflns_limit_h_min -28
_diffrn_reflns_limit_k_max 13
_diffrn_reflns_limit_k_min -13
_diffrn_reflns_limit_l_max 11
_diffrn_reflns_limit_l_min -11
_diffrn_reflns_number 14870
_diffrn_reflns_theta_full 25.00
_diffrn_reflns_theta_max 25.00
_diffrn_reflns_theta_min 3.41
_exptl_absorpt_coefficient_mu 0.121
_exptl_absorpt_correction_T_max 1.0000
_exptl_absorpt_correction_T_min 0.97645
_exptl_absorpt_correction_type multi-scan
_exptl_absorpt_process_details 'Crys Alis RED'
_exptl_crystal_colour Yellow
_exptl_crystal_density_diffrn 1.405
_exptl_crystal_density_method 'not measured'
_exptl_crystal_description 'Block shaped'
_exptl_crystal_F_000 1112
_exptl_crystal_size_max 0.30
_exptl_crystal_size_mid 0.20
_exptl_crystal_size_min 0.20
_refine_diff_density_max 0.519
_refine_diff_density_min -0.239
_refine_diff_density_rms 0.052
_refine_ls_abs_structure_details 'Flack H D (1983), Acta Cryst. A39, 876-881'
_refine_ls_abs_structure_Flack 0.0(11)
_refine_ls_extinction_method none
_refine_ls_goodness_of_fit_ref 1.000
_refine_ls_hydrogen_treatment mixed
_refine_ls_matrix_type full
_refine_ls_number_parameters 355
_refine_ls_number_reflns 4374
_refine_ls_number_restraints 6
_refine_ls_restrained_S_all 1.003
_refine_ls_R_factor_all 0.0602
_refine_ls_R_factor_gt 0.0504
_refine_ls_shift/su_max 0.004
_refine_ls_shift/su_mean 0.000
_refine_ls_structure_factor_coef Fsqd
_refine_ls_weighting_details 'calc w=1/[\s^2^(Fo^2^)+(0.1068P)^2^+0.0000P] where P=(Fo^2^+2Fc^2^)/3'
_refine_ls_weighting_scheme calc
_refine_ls_wR_factor_gt 0.1380
_refine_ls_wR_factor_ref 0.1483
_reflns_number_gt 3725
_reflns_number_total 4374
_reflns_threshold_expression >2sigma(I)
_cod_data_source_file 28_15_1.cif
_cod_data_source_block gbam2
_cod_depositor_comments
;
The following automatic conversions were performed:

'_chemical_melting_point' value '430-433K' was changed to '431.5(15)'
- the average value was taken and precision was estimated.

'_symmetry_cell_setting' value 'Monoclinic' changed to 'monoclinic'
according to
/home/andrius/struct/COD-crude-data/automatic-downloads/current/J-STAGE/lib/dictionaries/cif_core.dic
dictionary named 'cif_core.dic' version 2.4.2 from 2011-04-26.

Automatic conversion script
Id: cif_fix_values 6524 2018-11-02 12:15:13Z antanas 
;
_cod_original_cell_volume 2507.51(17)
_cod_original_sg_symbol_H-M C2
_cod_database_code 1551703

loop_
_symmetry_equiv_pos_as_xyz
'x, y, z'
'-x, y, -z'
'x+1/2, y+1/2, z'
'-x+1/2, y+1/2, -z'

loop_
_atom_site_label
_atom_site_type_symbol
_atom_site_fract_x
_atom_site_fract_y
_atom_site_fract_z
_atom_site_U_iso_or_equiv
_atom_site_adp_type
_atom_site_occupancy
_atom_site_symmetry_multiplicity
_atom_site_calc_flag
_atom_site_refinement_flags
C7 C 1.10553(13) 0.6767(3) 1.0895(3) 0.0458(8) Uani 1 1 d .
C6 C 1.11345(13) 0.7934(3) 1.1109(3) 0.0480(8) Uani 1 1 d .
H6 H 1.1402 0.8212 1.1978 0.058 Uiso 1 1 calc R
C5 C 1.08199(13) 0.8688(3) 1.0042(3) 0.0425(7) Uani 1 1 d .
C4A C 1.04022(12) 0.8278(3) 0.8728(3) 0.0356(7) Uani 1 1 d .
C8A C 1.03337(11) 0.7084(3) 0.8578(3) 0.0334(6) Uani 1 1 d .
C8 C 1.06583(14) 0.6309(3) 0.9631(4) 0.0421(7) Uani 1 1 d .
H8 H 1.0611 0.5519 0.9494 0.051 Uiso 1 1 calc R
C4 C 1.00641(12) 0.9019(3) 0.7567(3) 0.0334(7) Uani 1 1 d .
C3 C 0.96485(11) 0.8455(3) 0.6320(3) 0.0299(6) Uani 1 1 d .
C2 C 0.96001(11) 0.7279(3) 0.6231(3) 0.0315(6) Uani 1 1 d .
C1' C 0.92312(11) 0.6561(3) 0.5044(3) 0.0313(6) Uani 1 1 d .
C2' C 0.87771(12) 0.6998(2) 0.3833(3) 0.0361(7) Uani 1 1 d .
H2' H 0.8704 0.7785 0.3769 0.043 Uiso 1 1 calc R
C3' C 0.84435(13) 0.6278(3) 0.2755(3) 0.0372(7) Uani 1 1 d .
C4' C 0.85464(12) 0.5097(3) 0.2811(3) 0.0358(6) Uani 1 1 d .
C5' C 0.89892(13) 0.4652(3) 0.3984(3) 0.0407(7) Uani 1 1 d .
H5' H 0.9062 0.3865 0.4032 0.049 Uiso 1 1 calc R
C6' C 0.93244(13) 0.5370(3) 0.5085(3) 0.0378(7) Uani 1 1 d .
H6' H 0.9618 0.5055 0.5871 0.045 Uiso 1 1 calc R
C1" C 0.89627(11) 0.9955(2) 0.5312(3) 0.0309(6) Uani 1 1 d .
H1" H 0.9123 1.0368 0.6264 0.037 Uiso 1 1 calc R
C2" C 0.88641(12) 1.0764(2) 0.3972(3) 0.0359(7) Uani 1 1 d .
H2" H 0.8795 1.0306 0.3052 0.043 Uiso 1 1 calc R
C3" C 0.83479(12) 1.1555(2) 0.3816(3) 0.0371(6) Uani 1 1 d .
H3" H 0.8457 1.2116 0.4639 0.045 Uiso 1 1 calc R
C4" C 0.78280(12) 1.0879(2) 0.3969(4) 0.0391(7) Uani 1 1 d .
H4" H 0.7671 1.0393 0.3080 0.047 Uiso 1 1 calc R
C5" C 0.80029(12) 1.0136(3) 0.5375(4) 0.0409(7) Uani 1 1 d .
H5" H 0.8145 1.0629 0.6263 0.049 Uiso 1 1 calc R
C6" C 0.75042(15) 0.9422(3) 0.5526(5) 0.0577(9) Uani 1 1 d .
H6"B H 0.7627 0.9004 0.6470 0.069 Uiso 1 1 calc R
H6"A H 0.7192 0.9931 0.5560 0.069 Uiso 1 1 calc R
C11 C 0.79029(18) 0.7848(3) 0.1340(5) 0.0642(11) Uani 1 1 d .
H11A H 0.8261 0.8222 0.1391 0.096 Uiso 1 1 calc R
H11C H 0.7754 0.8153 0.2107 0.096 Uiso 1 1 calc R
H11B H 0.7629 0.7983 0.0370 0.096 Uiso 1 1 calc R
O1 O 0.99364(8) 0.66225(17) 0.7362(2) 0.0363(5) Uani 1 1 d .
O3 O 0.93569(8) 0.91236(15) 0.5098(2) 0.0318(4) Uani 1 1 d .
O7 O 1.13831(11) 0.6079(3) 1.1996(3) 0.0647(7) Uani 1 1 d .
H7 H 1.1303 0.5404 1.1774 0.097 Uiso 1 1 calc R
O5 O 1.09031(10) 0.9839(2) 1.0247(3) 0.0580(7) Uani 1 1 d .
H5 H 1.0688 1.0182 0.9527 0.087 Uiso 1 1 calc R
O4 O 1.01233(9) 1.00967(18) 0.7633(2) 0.0428(5) Uani 1 1 d .
O10 O 0.79978(11) 0.6639(2) 0.1565(3) 0.0619(7) Uani 1 1 d .
O9 O 0.81817(10) 0.44396(19) 0.1730(3) 0.0523(6) Uani 1 1 d .
H9 H 0.8270 0.3760 0.1886 0.078 Uiso 1 1 calc R
O12 O 0.93512(9) 1.14737(19) 0.4127(3) 0.0508(6) Uani 1 1 d .
H12 H 0.9591 1.1125 0.3836 0.079(15) Uiso 1 1 calc R
O13 O 0.82103(10) 1.21782(18) 0.2431(3) 0.0498(6) Uani 1 1 d .
H13 H 0.8187 1.1730 0.1736 0.075 Uiso 1 1 calc R
O14 O 0.73967(9) 1.16759(19) 0.4109(3) 0.0575(7) Uani 1 1 d .
H14 H 0.7086 1.1517 0.3493 0.086 Uiso 1 1 calc R
O15 O 0.72969(11) 0.8634(2) 0.4347(4) 0.0698(8) Uani 1 1 d .
H15 H 0.7183 0.8982 0.3547 0.105 Uiso 1 1 calc R
O16 O 0.84538(8) 0.93654(16) 0.5287(2) 0.0372(5) Uani 1 1 d .
O17 O 0.79991(12) 1.0527(3) 0.0279(3) 0.0748(9) Uani 1 1 d D
O18 O 1.1287(3) 0.3871(5) 1.2054(7) 0.156(2) Uani 1 1 d D
O21 O 1.0766(7) 0.2666(13) 0.935(2) 0.194(4) Uani 0.424(9) 1 d P
O21' O 0.9646(6) 0.2830(10) 0.7023(16) 0.194(4) Uani 0.576(9) 1 d P
H17A H 0.8271(17) 1.017(4) -0.003(6) 0.101(12) Uiso 1 1 d D
H17B H 0.7667(12) 1.059(5) -0.047(4) 0.101(12) Uiso 1 1 d D
H18B H 1.1165(19) 0.315(2) 1.157(4) 0.065(9) Uiso 1 1 d D
H18A H 1.1475(19) 0.401(5) 1.136(4) 0.065(9) Uiso 1 1 d D

loop_
_atom_site_aniso_label
_atom_site_aniso_U_11
_atom_site_aniso_U_22
_atom_site_aniso_U_33
_atom_site_aniso_U_23
_atom_site_aniso_U_13
_atom_site_aniso_U_12
C7 0.0324(16) 0.064(2) 0.0332(15) 0.0073(15) -0.0023(12) 0.0027(14)
C6 0.0342(16) 0.067(2) 0.0332(16) 0.0008(16) -0.0050(12) 0.0013(16)
C5 0.0331(16) 0.0534(19) 0.0372(16) -0.0041(15) 0.0050(13) -0.0030(14)
C4A 0.0264(14) 0.0473(17) 0.0294(15) 0.0009(12) 0.0027(11) 0.0015(12)
C8A 0.0234(13) 0.0432(17) 0.0306(14) 0.0032(13) 0.0037(11) 0.0019(12)
C8 0.0362(15) 0.0456(18) 0.0417(17) 0.0071(14) 0.0075(13) 0.0070(14)
C4 0.0261(14) 0.0369(17) 0.0357(16) -0.0020(12) 0.0069(12) 0.0029(12)
C3 0.0242(13) 0.0373(15) 0.0268(13) 0.0000(11) 0.0055(11) 0.0043(12)
C2 0.0238(13) 0.0358(15) 0.0332(15) 0.0038(13) 0.0062(11) 0.0058(12)
C1' 0.0238(13) 0.0382(14) 0.0311(14) 0.0026(13) 0.0072(11) -0.0005(12)
C2' 0.0365(15) 0.0268(14) 0.0391(15) 0.0001(12) 0.0025(12) 0.0014(12)
C3' 0.0350(15) 0.0363(17) 0.0344(15) 0.0021(13) 0.0016(12) -0.0011(13)
C4' 0.0385(15) 0.0334(15) 0.0325(14) -0.0039(12) 0.0059(11) -0.0097(13)
C5' 0.0427(17) 0.0278(14) 0.0486(18) 0.0029(13) 0.0093(14) 0.0025(13)
C6' 0.0312(15) 0.0369(15) 0.0395(15) 0.0064(13) 0.0017(12) 0.0046(13)
C1" 0.0249(13) 0.0277(13) 0.0357(14) -0.0014(12) 0.0023(10) 0.0034(11)
C2" 0.0306(15) 0.0289(14) 0.0453(16) 0.0022(12) 0.0069(12) -0.0037(12)
C3" 0.0345(14) 0.0237(13) 0.0452(16) -0.0010(13) 0.0000(12) 0.0031(12)
C4" 0.0307(14) 0.0264(14) 0.0553(17) -0.0038(12) 0.0054(12) 0.0032(11)
C5" 0.0319(15) 0.0399(16) 0.0519(17) -0.0006(14) 0.0143(13) 0.0097(13)
C6" 0.0391(18) 0.054(2) 0.084(3) 0.017(2) 0.0253(18) 0.0089(16)
C11 0.063(2) 0.0440(19) 0.063(2) 0.0036(18) -0.0150(18) 0.0063(18)
O1 0.0337(10) 0.0359(11) 0.0324(10) 0.0015(9) -0.0006(8) 0.0041(9)
O3 0.0288(10) 0.0311(10) 0.0322(10) 0.0040(8) 0.0042(8) 0.0068(8)
O7 0.0535(15) 0.0712(16) 0.0497(14) 0.0175(13) -0.0143(12) 0.0091(13)
O5 0.0565(14) 0.0499(14) 0.0531(13) -0.0109(12) -0.0055(11) -0.0039(12)
O4 0.0396(11) 0.0351(12) 0.0472(12) -0.0034(9) 0.0033(9) -0.0022(9)
O10 0.0642(15) 0.0370(12) 0.0571(14) 0.0050(11) -0.0234(12) -0.0011(12)
O9 0.0631(15) 0.0321(11) 0.0488(13) -0.0048(10) -0.0026(11) -0.0054(10)
O12 0.0388(12) 0.0401(12) 0.0749(15) 0.0048(12) 0.0193(11) -0.0029(10)
O13 0.0588(14) 0.0273(10) 0.0526(13) 0.0070(10) 0.0005(11) 0.0024(10)
O14 0.0279(11) 0.0383(12) 0.0927(17) -0.0099(13) -0.0025(11) 0.0100(10)
O15 0.0447(14) 0.0604(16) 0.092(2) 0.0211(16) 0.0015(13) -0.0123(12)
O16 0.0308(10) 0.0302(10) 0.0501(12) 0.0074(9) 0.0112(8) 0.0068(8)
O17 0.0583(18) 0.0756(19) 0.0704(17) -0.0127(16) -0.0108(13) 0.0157(15)
O18 0.188(6) 0.109(4) 0.130(4) 0.021(3) -0.013(4) 0.030(4)
O21 0.176(7) 0.131(6) 0.239(11) 0.036(7) 0.007(7) 0.037(6)
O21' 0.176(7) 0.131(6) 0.239(11) 0.036(7) 0.007(7) 0.037(6)

loop_
_atom_type_symbol
_atom_type_description
_atom_type_scat_dispersion_real
_atom_type_scat_dispersion_imag
_atom_type_scat_source
C C 0.0033 0.0016 'International Tables Vol C Tables 4.2.6.8 and 6.1.1.4'
H H 0.0000 0.0000 'International Tables Vol C Tables 4.2.6.8 and 6.1.1.4'
O O 0.0106 0.0060 'International Tables Vol C Tables 4.2.6.8 and 6.1.1.4'

loop_
_geom_angle_atom_site_label_1
_geom_angle_atom_site_label_2
_geom_angle_atom_site_label_3
_geom_angle
O7 C7 C6 116.6(3)
O7 C7 C8 121.2(3)
C6 C7 C8 122.2(3)
C5 C6 C7 120.1(3)
C5 C6 H6 120.0
C7 C6 H6 120.0
O5 C5 C6 120.0(3)
O5 C5 C4A 119.4(3)
C6 C5 C4A 120.6(3)
C8A C4A C5 116.9(3)
C8A C4A C4 119.8(3)
C5 C4A C4 123.3(3)
O1 C8A C8 116.3(3)
O1 C8A C4A 120.5(2)
C8 C8A C4A 123.1(3)
C7 C8 C8A 117.0(3)
C7 C8 H8 121.5
C8A C8 H8 121.5
O4 C4 C4A 122.0(3)
O4 C4 C3 122.1(3)
C4A C4 C3 115.9(3)
C2 C3 O3 119.8(2)
C2 C3 C4 121.7(3)
O3 C3 C4 117.8(2)
O1 C2 C3 119.5(2)
O1 C2 C1' 110.9(2)
C3 C2 C1' 129.6(3)
C6' C1' C2' 117.2(3)
C6' C1' C2 119.1(2)
C2' C1' C2 123.6(3)
C3' C2' C1' 120.9(3)
C3' C2' H2' 119.6
C1' C2' H2' 119.6
O10 C3' C2' 124.0(3)
O10 C3' C4' 115.1(3)
C2' C3' C4' 121.0(3)
O9 C4' C5' 123.7(3)
O9 C4' C3' 117.2(3)
C5' C4' C3' 119.1(3)
C4' C5' C6' 120.4(3)
C4' C5' H5' 119.8
C6' C5' H5' 119.8
C5' C6' C1' 121.5(2)
C5' C6' H6' 119.3
C1' C6' H6' 119.3
O16 C1" O3 107.0(2)
O16 C1" C2" 111.5(2)
O3 C1" C2" 104.6(2)
O16 C1" H1" 111.2
O3 C1" H1" 111.2
C2" C1" H1" 111.2
O12 C2" C3" 107.2(2)
O12 C2" C1" 110.8(2)
C3" C2" C1" 111.9(2)
O12 C2" H2" 109.0
C3" C2" H2" 108.9
C1" C2" H2" 109.0
O13 C3" C2" 110.7(2)
O13 C3" C4" 111.7(2)
C2" C3" C4" 111.0(2)
O13 C3" H3" 107.8
C2" C3" H3" 107.8
C4" C3" H3" 107.8
O14 C4" C5" 108.1(3)
O14 C4" C3" 108.8(2)
C5" C4" C3" 110.4(2)
O14 C4" H4" 109.8
C5" C4" H4" 109.8
C3" C4" H4" 109.8
O16 C5" C6" 108.0(2)
O16 C5" C4" 109.0(2)
C6" C5" C4" 111.6(3)
O16 C5" H5" 109.4
C6" C5" H5" 109.4
C4" C5" H5" 109.4
O15 C6" C5" 113.3(3)
O15 C6" H6"B 108.9
C5" C6" H6"B 108.9
O15 C6" H6"A 108.9
C5" C6" H6"A 108.9
H6"B C6" H6"A 107.7
O10 C11 H11A 109.5
O10 C11 H11C 109.5
H11A C11 H11C 109.5
O10 C11 H11B 109.5
H11A C11 H11B 109.5
H11C C11 H11B 109.5
C2 O1 C8A 122.5(2)
C3 O3 C1" 117.9(2)
C7 O7 H7 109.5
C5 O5 H5 109.5
C3' O10 C11 118.4(3)
C4' O9 H9 109.5
C2" O12 H12 109.5
C3" O13 H13 109.5
C4" O14 H14 109.5
C6" O15 H15 109.5
C1" O16 C5" 112.08(19)
H17A O17 H17B 111(5)
H18B O18 H18A 89(5)

loop_
_geom_bond_atom_site_label_1
_geom_bond_atom_site_label_2
_geom_bond_distance
C7 O7 1.354(4)
C7 C6 1.377(5)
C7 C8 1.384(4)
C6 C5 1.372(5)
C6 H6 0.9300
C5 O5 1.357(4)
C5 C4A 1.417(4)
C4A C8A 1.400(4)
C4A C4 1.433(4)
C8A O1 1.358(3)
C8A C8 1.389(4)
C8 H8 0.9300
C4 O4 1.260(4)
C4 C3 1.447(4)
C3 C2 1.372(4)
C3 O3 1.384(3)
C2 O1 1.357(3)
C2 C1' 1.459(4)
C1' C6' 1.401(4)
C1' C2' 1.413(4)
C2' C3' 1.370(4)
C2' H2' 0.9300
C3' O10 1.362(4)
C3' C4' 1.393(4)
C4' O9 1.359(3)
C4' C5' 1.382(4)
C5' C6' 1.381(4)
C5' H5' 0.9300
C6' H6' 0.9300
C1" O16 1.406(3)
C1" O3 1.415(3)
C1" C2" 1.524(4)
C1" H1" 0.9800
C2" O12 1.413(3)
C2" C3" 1.525(4)
C2" H2" 0.9800
C3" O13 1.429(4)
C3" C4" 1.530(4)
C3" H3" 0.9800
C4" O14 1.433(4)
C4" C5" 1.519(5)
C4" H4" 0.9800
C5" O16 1.436(3)
C5" C6" 1.509(5)
C5" H5" 0.9800
C6" O15 1.402(5)
C6" H6"B 0.9700
C6" H6"A 0.9700
C11 O10 1.429(5)
C11 H11A 0.9600
C11 H11C 0.9600
C11 H11B 0.9600
O7 H7 0.8200
O5 H5 0.8200
O9 H9 0.8200
O12 H12 0.8200
O13 H13 0.8200
O14 H14 0.8200
O15 H15 0.8200
O17 H17A 0.899(10)
O17 H17B 0.895(10)
O18 H18B 0.953(10)
O18 H18A 0.914(10)

loop_
_geom_torsion_atom_site_label_1
_geom_torsion_atom_site_label_2
_geom_torsion_atom_site_label_3
_geom_torsion_atom_site_label_4
_geom_torsion
O7 C7 C6 C5 179.8(3)
C8 C7 C6 C5 -0.9(5)
C7 C6 C5 O5 -179.2(3)
C7 C6 C5 C4A 1.4(5)
O5 C5 C4A C8A -179.9(3)
C6 C5 C4A C8A -0.5(4)
O5 C5 C4A C4 1.3(5)
C6 C5 C4A C4 -179.4(3)
C5 C4A C8A O1 179.0(3)
C4 C4A C8A O1 -2.1(4)
C5 C4A C8A C8 -1.0(4)
C4 C4A C8A C8 177.9(3)
O7 C7 C8 C8A 178.7(3)
C6 C7 C8 C8A -0.6(5)
O1 C8A C8 C7 -178.5(3)
C4A C8A C8 C7 1.5(4)
C8A C4A C4 O4 -177.9(3)
C5 C4A C4 O4 1.0(5)
C8A C4A C4 C3 2.5(4)
C5 C4A C4 C3 -178.6(3)
O4 C4 C3 C2 177.8(3)
C4A C4 C3 C2 -2.6(4)
O4 C4 C3 O3 7.2(4)
C4A C4 C3 O3 -173.2(2)
O3 C3 C2 O1 172.6(2)
C4 C3 C2 O1 2.2(4)
O3 C3 C2 C1' -6.4(4)
C4 C3 C2 C1' -176.8(3)
O1 C2 C1' C6' -9.5(3)
C3 C2 C1' C6' 169.5(3)
O1 C2 C1' C2' 170.4(2)
C3 C2 C1' C2' -10.6(5)
C6' C1' C2' C3' 0.2(4)
C2 C1' C2' C3' -179.7(3)
C1' C2' C3' O10 179.6(3)
C1' C2' C3' C4' -0.7(5)
O10 C3' C4' O9 -2.8(4)
C2' C3' C4' O9 177.5(3)
O10 C3' C4' C5' -179.7(3)
C2' C3' C4' C5' 0.6(5)
O9 C4' C5' C6' -176.7(3)
C3' C4' C5' C6' 0.1(5)
C4' C5' C6' C1' -0.6(5)
C2' C1' C6' C5' 0.4(4)
C2 C1' C6' C5' -179.7(3)
O16 C1" C2" O12 171.2(2)
O3 C1" C2" O12 -73.5(3)
O16 C1" C2" C3" 51.6(3)
O3 C1" C2" C3" 166.9(2)
O12 C2" C3" O13 67.2(3)
C1" C2" C3" O13 -171.1(2)
O12 C2" C3" C4" -168.2(2)
C1" C2" C3" C4" -46.5(3)
O13 C3" C4" O14 -67.1(3)
C2" C3" C4" O14 168.9(2)
O13 C3" C4" C5" 174.5(2)
C2" C3" C4" C5" 50.4(3)
O14 C4" C5" O16 -177.5(2)
C3" C4" C5" O16 -58.6(3)
O14 C4" C5" C6" 63.4(3)
C3" C4" C5" C6" -177.7(3)
O16 C5" C6" O15 -57.1(4)
C4" C5" C6" O15 62.6(3)
C3 C2 O1 C8A -1.6(4)
C1' C2 O1 C8A 177.5(2)
C8 C8A O1 C2 -178.4(2)
C4A C8A O1 C2 1.6(4)
C2 C3 O3 C1" 122.0(3)
C4 C3 O3 C1" -67.2(3)
O16 C1" O3 C3 -78.6(3)
C2" C1" O3 C3 163.0(2)
C2' C3' O10 C11 6.1(5)
C4' C3' O10 C11 -173.6(3)
O3 C1" O16 C5" -175.4(2)
C2" C1" O16 C5" -61.6(3)
C6" C5" O16 C1" -173.4(3)
C4" C5" O16 C1" 65.2(3)
